data_7038948
loop_
_publ_author_name
'Bera, Sachinath'
'Maity, Suvendu'
'Weyherm\"uller, Thomas'
'Ghosh, Prasanta'

_publ_section_title
;
 Radical non-radical states of the [Ru(PIQ)] core in complexes (PIQ =
 9,10-phenanthreneiminoquinone).
;
_journal_issue 19
_journal_name_full 'Dalton transactions (Cambridge, England : 2003)'
_journal_page_first 8236
_journal_page_last 8247
_journal_paper_doi 10.1039/c6dt00091f
_journal_volume 45
_journal_year 2016
_chemical_compound_source 'dichloromethane, hexane'
_chemical_formula_moiety 'C51 H39 Cl N O2 P2 Ru, C H2 Cl2'
_chemical_formula_sum 'C52 H41 Cl3 N O2 P2 Ru'
_chemical_formula_weight 981.22
_chemical_name_systematic
; 
 ? 
;
_space_group_IT_number 15
_symmetry_cell_setting monoclinic
_symmetry_Int_Tables_number 15
_symmetry_space_group_name_Hall '-C 2yc'
_symmetry_space_group_name_H-M 'C 1 2/c 1'
_atom_sites_solution_hydrogens geom
_atom_sites_solution_primary direct
_atom_sites_solution_secondary difmap
_audit_block_code FNG-PG-506-85
_audit_creation_date 2012-08-21
_audit_creation_method SHELXL-97
_audit_update_record
;
2016-03-16 deposited with the CCDC.
2016-04-05 downloaded from the CCDC.
;
_cell_angle_alpha 90.00
_cell_angle_beta 117.249(5)
_cell_angle_gamma 90.00
_cell_formula_units_Z 4
_cell_length_a 23.6130(11)
_cell_length_b 11.5734(10)
_cell_length_c 17.8300(13)
_cell_measurement_reflns_used 50641
_cell_measurement_temperature 100(2)
_cell_measurement_theta_max 33.0991
_cell_measurement_theta_min 2.613
_cell_volume 4331.9(6)
_computing_cell_refinement 'DENZO (Bruker AXS, 2006)'
_computing_data_collection 'DATCOL (Bruker AXS, 2006)'
_computing_data_reduction 'DENZO (Bruker AXS, 2006)'
_computing_molecular_graphics 'XP 5.03, ShelXTL Program Suite (Siemens 1994)'
_computing_publication_material 'CIFTAB, (Sheldrick 2013'
_computing_structure_refinement 'SHELXL-97 (Sheldrick, 1997)'
_computing_structure_solution 'SHELXS-97 (Sheldrick, 1990)'
_diffrn_ambient_temperature 100(2)
_diffrn_detector_area_resol_mean 18.02
_diffrn_measured_fraction_theta_full 0.999
_diffrn_measured_fraction_theta_max 0.999
_diffrn_measurement_device_type 'Bruker AXS Enraf-Nonius KappaCCD'
_diffrn_measurement_method 'CCD \f- and \w-scans'
_diffrn_radiation_monochromator graphite
_diffrn_radiation_source '0.2 x 2mm^2^ focus rotating anode'
_diffrn_radiation_type MoK\a
_diffrn_radiation_wavelength 0.71073
_diffrn_reflns_av_R_equivalents 0.0323
_diffrn_reflns_av_sigmaI/netI 0.0220
_diffrn_reflns_limit_h_max 36
_diffrn_reflns_limit_h_min -36
_diffrn_reflns_limit_k_max 17
_diffrn_reflns_limit_k_min -17
_diffrn_reflns_limit_l_max 27
_diffrn_reflns_limit_l_min -27
_diffrn_reflns_number 46611
_diffrn_reflns_theta_full 33.11
_diffrn_reflns_theta_max 33.11
_diffrn_reflns_theta_min 2.61
_exptl_absorpt_coefficient_mu 0.665
_exptl_absorpt_correction_T_max 0.93843
_exptl_absorpt_correction_T_min 0.86553
_exptl_absorpt_correction_type gaussian
_exptl_absorpt_process_details 'SADABS (Bruker AXS, 2008)'
_exptl_crystal_colour black
_exptl_crystal_density_diffrn 1.505
_exptl_crystal_density_method 'not measured'
_exptl_crystal_description prism
_exptl_crystal_F_000 2004
_exptl_crystal_size_max 0.37
_exptl_crystal_size_mid 0.15
_exptl_crystal_size_min 0.13
_refine_diff_density_max 0.826
_refine_diff_density_min -0.901
_refine_diff_density_rms 0.078
_refine_ls_extinction_method none
_refine_ls_goodness_of_fit_ref 1.172
_refine_ls_hydrogen_treatment constr
_refine_ls_matrix_type full
_refine_ls_number_parameters 303
_refine_ls_number_reflns 8226
_refine_ls_number_restraints 1
_refine_ls_restrained_S_all 1.172
_refine_ls_R_factor_all 0.0377
_refine_ls_R_factor_gt 0.0330
_refine_ls_shift/su_max 0.001
_refine_ls_shift/su_mean 0.000
_refine_ls_structure_factor_coef Fsqd
_refine_ls_weighting_details 'calc w=1/[\s^2^(Fo^2^)+(0.0191P)^2^+9.9716P] where P=(Fo^2^+2Fc^2^)/3'
_refine_ls_weighting_scheme calc
_refine_ls_wR_factor_gt 0.0770
_refine_ls_wR_factor_ref 0.0790
_reflns_number_gt 7547
_reflns_number_total 8226
_reflns_threshold_expression >2sigma(I)
_cod_data_source_file c6dt00091f2.cif
_cod_data_source_block 1_CH2Cl2
_cod_depositor_comments
;
The following automatic conversions were performed:

'_symmetry_cell_setting' value 'MONOCLINIC' changed to 'monoclinic'
according to
/usr/data/users/saulius/crontab/automatic-downloads/rss-feeds/RSC/lib/dictionaries/cif_core.dic
dictionary named 'cif_core.dic' version 2.4.2 from 2011-04-26.

Automatic conversion script
Id: cif_fix_values 4268 2015-11-12 08:31:59Z antanas 

 Adding full bibliography for 7038948--7038953.cif.
;
_cod_original_cell_volume 4331.9(5)
_cod_original_sg_symbol_H-M 'C 2/c'
_cod_database_code 7038948

loop_
_symmetry_equiv_pos_as_xyz
'x, y, z'
'-x, y, -z+1/2'
'x+1/2, y+1/2, z'
'-x+1/2, y+1/2, -z+1/2'
'-x, -y, -z'
'x, -y, z-1/2'
'-x+1/2, -y+1/2, -z'
'x+1/2, -y+1/2, z-1/2'

loop_
_atom_site_label
_atom_site_type_symbol
_atom_site_fract_x
_atom_site_fract_y
_atom_site_fract_z
_atom_site_U_iso_or_equiv
_atom_site_adp_type
_atom_site_occupancy
_atom_site_symmetry_multiplicity
_atom_site_calc_flag
_atom_site_refinement_flags
_atom_site_disorder_assembly
_atom_site_disorder_group
Ru1 Ru 0.5000 0.872294(13) 0.7500 0.00949(4) Uani 1 2 d S . .
Cl10 Cl 0.53487(4) 0.73979(9) 0.86979(7) 0.01439(15) Uani 0.50 1 d P A .
O12 O 0.54109(16) 0.7130(3) 0.8975(2) 0.0193(5) Uani 0.50 1 d P . .
C11 C 0.52419(16) 0.7706(3) 0.8383(3) 0.0129(5) Uani 0.50 1 d P A .
O1 O 0.52237(5) 1.01037(10) 0.83258(7) 0.01330(19) Uani 0.50 1 d P A 1
N9 N 0.52237(5) 1.01037(10) 0.83258(7) 0.01330(19) Uani 0.50 1 d P A 2
H9 H 0.5374 1.0024 0.8875 0.016 Uiso 0.50 1 calc PR A 2
C2 C 0.51206(6) 1.10855(12) 0.79552(9) 0.0127(2) Uani 1 1 d . . .
C3 C 0.52306(7) 1.21805(12) 0.84111(9) 0.0143(2) Uani 1 1 d . A .
C4 C 0.54326(8) 1.21809(13) 0.92809(10) 0.0185(3) Uani 1 1 d . . .
H4 H 0.5513 1.1468 0.9576 0.022 Uiso 1 1 calc R A .
C5 C 0.55162(9) 1.32073(15) 0.97160(10) 0.0236(3) Uani 1 1 d . A .
H5 H 0.5639 1.3201 1.0303 0.028 Uiso 1 1 calc R . .
C6 C 0.54185(9) 1.42519(14) 0.92845(11) 0.0244(3) Uani 1 1 d . . .
H6 H 0.5484 1.4961 0.9582 0.029 Uiso 1 1 calc R A .
C7 C 0.52256(8) 1.42618(13) 0.84231(11) 0.0214(3) Uani 1 1 d . A .
H7 H 0.5167 1.4981 0.8140 0.026 Uiso 1 1 calc R . .
C8 C 0.51154(7) 1.32304(12) 0.79609(9) 0.0158(2) Uani 1 1 d . . .
P20 P 0.606537(16) 0.86927(3) 0.76685(2) 0.01220(7) Uani 1 1 d . A .
C21 C 0.67298(7) 0.88731(12) 0.87260(9) 0.0141(2) Uani 1 1 d . . .
C22 C 0.66289(7) 0.93635(15) 0.93695(10) 0.0195(3) Uani 1 1 d . A .
H22 H 0.6211 0.9582 0.9265 0.023 Uiso 1 1 calc R . .
C23 C 0.71393(8) 0.95329(17) 1.01648(10) 0.0245(3) Uani 1 1 d . . .
H23 H 0.7069 0.9869 1.0601 0.029 Uiso 1 1 calc R A .
C24 C 0.77504(8) 0.92139(17) 1.03251(11) 0.0248(3) Uani 1 1 d . A .
H24 H 0.8098 0.9342 1.0867 0.030 Uiso 1 1 calc R . .
C25 C 0.78535(8) 0.87080(17) 0.96948(11) 0.0241(3) Uani 1 1 d . . .
H25 H 0.8271 0.8479 0.9806 0.029 Uiso 1 1 calc R A .
C26 C 0.73459(7) 0.85340(14) 0.88985(10) 0.0192(3) Uani 1 1 d . A .
H26 H 0.7418 0.8182 0.8469 0.023 Uiso 1 1 calc R . .
C31 C 0.62923(7) 0.73911(14) 0.72938(9) 0.0169(3) Uani 1 1 d . . .
C32 C 0.60941(8) 0.63284(14) 0.74525(11) 0.0218(3) Uani 1 1 d . A .
H32 H 0.5823 0.6300 0.7714 0.026 Uiso 1 1 calc R . .
C33 C 0.62899(9) 0.53052(17) 0.72320(13) 0.0311(4) Uani 1 1 d . . .
H33 H 0.6153 0.4583 0.7346 0.037 Uiso 1 1 calc R A .
C34 C 0.66811(10) 0.53370(19) 0.68493(13) 0.0349(5) Uani 1 1 d . A .
H34 H 0.6814 0.4637 0.6699 0.042 Uiso 1 1 calc R . .
C35 C 0.68796(10) 0.6381(2) 0.66849(13) 0.0350(4) Uani 1 1 d . . .
H35 H 0.7149 0.6398 0.6420 0.042 Uiso 1 1 calc R A .
C36 C 0.66885(8) 0.74200(17) 0.69045(11) 0.0254(3) Uani 1 1 d . A .
H36 H 0.6827 0.8139 0.6790 0.030 Uiso 1 1 calc R . .
C41 C 0.61562(7) 0.98594(14) 0.70545(10) 0.0192(3) Uani 1 1 d . . .
C42 C 0.64576(9) 1.08801(18) 0.74276(14) 0.0343(5) Uani 1 1 d . A .
H42 H 0.6674 1.0944 0.8025 0.041 Uiso 1 1 calc R . .
C43 C 0.64435(11) 1.1818(2) 0.69250(18) 0.0516(8) Uani 1 1 d . . .
H43 H 0.6653 1.2517 0.7182 0.062 Uiso 1 1 calc R A .
C44 C 0.61259(10) 1.1730(2) 0.60558(17) 0.0472(7) Uani 1 1 d . A .
H44 H 0.6118 1.2370 0.5718 0.057 Uiso 1 1 calc R . .
C45 C 0.58205(10) 1.0719(2) 0.56777(13) 0.0369(5) Uani 1 1 d . . .
H45 H 0.5605 1.0661 0.5080 0.044 Uiso 1 1 calc R A .
C46 C 0.58287(9) 0.97857(18) 0.61700(11) 0.0260(3) Uani 1 1 d . A .
H46 H 0.5612 0.9094 0.5908 0.031 Uiso 1 1 calc R . .
C50 C 0.7152(3) 1.2843(5) 0.9899(3) 0.0444(12) Uani 0.50 1 d PD . .
H50A H 0.7094 1.3581 1.0136 0.053 Uiso 0.50 1 calc PR . .
H50B H 0.6882 1.2253 0.9981 0.053 Uiso 0.50 1 calc PR . .
Cl51 Cl 0.69017(6) 1.30180(11) 0.88160(8) 0.0470(3) Uani 0.50 1 d PD . .
Cl52 Cl 0.79483(8) 1.24224(12) 1.04469(10) 0.0493(3) Uani 0.50 1 d PD . .

loop_
_atom_site_aniso_label
_atom_site_aniso_U_11
_atom_site_aniso_U_22
_atom_site_aniso_U_33
_atom_site_aniso_U_23
_atom_site_aniso_U_13
_atom_site_aniso_U_12
Ru1 0.01058(6) 0.00889(6) 0.00959(6) 0.000 0.00511(5) 0.000
Cl10 0.0176(4) 0.0125(4) 0.0124(5) 0.0025(3) 0.0063(4) 0.0006(3)
O12 0.0252(13) 0.0165(14) 0.0159(14) 0.0044(10) 0.0091(12) 0.0013(10)
C11 0.0157(14) 0.0116(14) 0.0130(15) -0.0006(11) 0.0079(13) -0.0018(10)
O1 0.0135(5) 0.0140(5) 0.0123(4) 0.0013(4) 0.0057(4) 0.0006(4)
N9 0.0135(5) 0.0140(5) 0.0123(4) 0.0013(4) 0.0057(4) 0.0006(4)
C2 0.0120(5) 0.0122(5) 0.0135(5) -0.0002(4) 0.0055(4) -0.0003(4)
C3 0.0151(6) 0.0123(5) 0.0147(6) -0.0004(4) 0.0060(5) -0.0004(4)
C4 0.0230(7) 0.0158(6) 0.0149(6) -0.0015(5) 0.0071(5) -0.0009(5)
C5 0.0312(8) 0.0194(7) 0.0171(7) -0.0054(5) 0.0083(6) -0.0024(6)
C6 0.0332(9) 0.0154(6) 0.0219(7) -0.0061(5) 0.0104(7) -0.0017(6)
C7 0.0277(8) 0.0121(6) 0.0221(7) -0.0020(5) 0.0094(6) -0.0011(5)
C8 0.0175(6) 0.0117(5) 0.0171(6) -0.0013(5) 0.0070(5) 0.0003(5)
P20 0.01140(14) 0.01448(15) 0.01161(14) 0.00045(12) 0.00604(12) 0.00003(12)
C21 0.0132(6) 0.0149(6) 0.0133(5) 0.0011(4) 0.0054(5) -0.0003(4)
C22 0.0155(6) 0.0258(7) 0.0159(6) -0.0037(5) 0.0061(5) 0.0013(5)
C23 0.0205(7) 0.0335(9) 0.0165(7) -0.0065(6) 0.0059(6) 0.0002(6)
C24 0.0174(7) 0.0334(9) 0.0177(7) -0.0035(6) 0.0030(6) -0.0010(6)
C25 0.0140(6) 0.0332(8) 0.0217(7) -0.0022(6) 0.0052(5) 0.0012(6)
C26 0.0141(6) 0.0253(7) 0.0180(6) -0.0014(5) 0.0071(5) 0.0003(5)
C31 0.0134(6) 0.0220(7) 0.0145(6) -0.0040(5) 0.0059(5) 0.0031(5)
C32 0.0183(7) 0.0201(7) 0.0259(7) -0.0041(6) 0.0091(6) 0.0038(5)
C33 0.0264(8) 0.0249(8) 0.0374(10) -0.0078(7) 0.0106(8) 0.0070(7)
C34 0.0284(9) 0.0373(10) 0.0350(10) -0.0141(8) 0.0110(8) 0.0120(8)
C35 0.0264(9) 0.0511(12) 0.0316(9) -0.0098(9) 0.0170(8) 0.0100(8)
C36 0.0210(7) 0.0354(9) 0.0234(7) -0.0035(7) 0.0134(6) 0.0038(6)
C41 0.0144(6) 0.0254(7) 0.0202(7) 0.0081(6) 0.0101(5) 0.0014(5)
C42 0.0236(8) 0.0301(9) 0.0345(10) 0.0154(8) 0.0006(7) -0.0090(7)
C43 0.0294(10) 0.0419(12) 0.0601(15) 0.0319(11) 0.0003(10) -0.0143(9)
C44 0.0246(9) 0.0596(15) 0.0562(14) 0.0421(12) 0.0174(9) 0.0045(9)
C45 0.0295(9) 0.0594(14) 0.0313(9) 0.0257(9) 0.0220(8) 0.0147(9)
C46 0.0268(8) 0.0370(9) 0.0197(7) 0.0093(7) 0.0153(6) 0.0077(7)
C50 0.052(3) 0.043(3) 0.049(3) -0.003(2) 0.033(3) -0.001(2)
Cl51 0.0520(7) 0.0438(6) 0.0361(5) -0.0164(5) 0.0125(5) 0.0000(5)
Cl52 0.0486(7) 0.0350(6) 0.0465(8) -0.0085(5) 0.0063(6) -0.0027(5)

loop_
_atom_type_symbol
_atom_type_description
_atom_type_scat_dispersion_real
_atom_type_scat_dispersion_imag
_atom_type_scat_source
C C 0.0033 0.0016 'International Tables Vol C Tables 4.2.6.8 and 6.1.1.4'
H H 0.0000 0.0000 'International Tables Vol C Tables 4.2.6.8 and 6.1.1.4'
N N 0.0061 0.0033 'International Tables Vol C Tables 4.2.6.8 and 6.1.1.4'
O O 0.0106 0.0060 'International Tables Vol C Tables 4.2.6.8 and 6.1.1.4'
P P 0.1023 0.0942 'International Tables Vol C Tables 4.2.6.8 and 6.1.1.4'
Cl Cl 0.1484 0.1585 'International Tables Vol C Tables 4.2.6.8 and 6.1.1.4'
Ru Ru -1.2594 0.8363 'International Tables Vol C Tables 4.2.6.8 and 6.1.1.4'

loop_
_exptl_crystal_face_index_h
_exptl_crystal_face_index_k
_exptl_crystal_face_index_l
_exptl_crystal_face_perp_dist
1.00 0.00 -1.00 0.0650
-1.00 0.00 1.00 0.0650
-1.00 -1.00 0.00 0.0600
2.00 2.00 1.00 0.0900
2.00 -1.00 1.00 0.2300
-3.00 1.00 0.00 0.1400
7.00 -2.00 -1.00 0.2200
0.00 -1.00 3.00 0.2000

loop_
_geom_angle_atom_site_label_1
_geom_angle_atom_site_label_2
_geom_angle_atom_site_label_3
_geom_angle
_geom_angle_site_symmetry_1
_geom_angle_site_symmetry_3
C11 Ru1 C11 100.2(2) 2_656 .
C11 Ru1 O1 169.39(10) 2_656 .
C11 Ru1 O1 90.41(10) . .
C11 Ru1 N9 90.41(10) 2_656 2_656
C11 Ru1 N9 169.39(10) . 2_656
O1 Ru1 N9 78.99(6) . 2_656
C11 Ru1 O1 90.41(10) 2_656 2_656
C11 Ru1 O1 169.39(10) . 2_656
O1 Ru1 O1 78.99(6) . 2_656
N9 Ru1 O1 0.00(5) 2_656 2_656
C11 Ru1 P20 89.23(10) 2_656 2_656
C11 Ru1 P20 89.70(10) . 2_656
O1 Ru1 P20 90.68(3) . 2_656
N9 Ru1 P20 90.61(3) 2_656 2_656
O1 Ru1 P20 90.61(3) 2_656 2_656
C11 Ru1 P20 89.70(10) 2_656 .
C11 Ru1 P20 89.23(10) . .
O1 Ru1 P20 90.61(3) . .
N9 Ru1 P20 90.68(3) 2_656 .
O1 Ru1 P20 90.68(3) 2_656 .
P20 Ru1 P20 178.325(19) 2_656 .
C11 Ru1 Cl10 1.55(11) 2_656 2_656
C11 Ru1 Cl10 101.26(10) . 2_656
O1 Ru1 Cl10 168.26(4) . 2_656
N9 Ru1 Cl10 89.35(4) 2_656 2_656
O1 Ru1 Cl10 89.35(4) 2_656 2_656
P20 Ru1 Cl10 88.11(2) 2_656 2_656
P20 Ru1 Cl10 90.84(2) . 2_656
C11 Ru1 Cl10 101.26(10) 2_656 .
C11 Ru1 Cl10 1.55(10) . .
O1 Ru1 Cl10 89.35(4) . .
N9 Ru1 Cl10 168.26(4) 2_656 .
O1 Ru1 Cl10 168.26(4) 2_656 .
P20 Ru1 Cl10 90.84(2) 2_656 .
P20 Ru1 Cl10 88.11(2) . .
Cl10 Ru1 Cl10 102.34(4) 2_656 .
O12 Cl10 C11 172.0(4) . .
O12 Cl10 Ru1 174.0(4) . .
C11 Cl10 Ru1 4.6(3) . .
Cl10 O12 C11 4.2(2) . .
Cl10 C11 O12 3.7(2) . .
Cl10 C11 Ru1 173.8(4) . .
O12 C11 Ru1 175.3(3) . .
C2 O1 Ru1 113.05(9) . .
O1 C2 C2 117.45(8) . 2_656
O1 C2 C3 122.58(12) . .
C2 C2 C3 119.97(8) 2_656 .
C4 C3 C8 120.61(13) . .
C4 C3 C2 120.01(13) . .
C8 C3 C2 119.36(13) . .
C5 C4 C3 120.75(14) . .
C4 C5 C6 119.36(15) . .
C7 C6 C5 120.35(15) . .
C6 C7 C8 121.38(15) . .
C7 C8 C3 117.49(14) . .
C7 C8 C8 121.86(9) . 2_656
C3 C8 C8 120.65(8) . 2_656
C41 P20 C31 104.97(8) . .
C41 P20 C21 104.75(7) . .
C31 P20 C21 102.38(7) . .
C41 P20 Ru1 108.76(5) . .
C31 P20 Ru1 115.72(5) . .
C21 P20 Ru1 118.91(5) . .
C22 C21 C26 119.05(13) . .
C22 C21 P20 120.33(11) . .
C26 C21 P20 120.62(11) . .
C23 C22 C21 120.07(14) . .
C24 C23 C22 120.43(15) . .
C25 C24 C23 119.91(15) . .
C24 C25 C26 120.02(15) . .
C25 C26 C21 120.50(15) . .
C32 C31 C36 119.12(15) . .
C32 C31 P20 118.24(11) . .
C36 C31 P20 122.52(13) . .
C31 C32 C33 120.58(17) . .
C34 C33 C32 120.1(2) . .
C35 C34 C33 120.01(17) . .
C34 C35 C36 120.64(18) . .
C31 C36 C35 119.51(19) . .
C42 C41 C46 119.30(16) . .
C42 C41 P20 121.56(13) . .
C46 C41 P20 118.44(13) . .
C41 C42 C43 119.9(2) . .
C44 C43 C42 120.2(2) . .
C45 C44 C43 120.31(19) . .
C44 C45 C46 120.0(2) . .
C45 C46 C41 120.3(2) . .
Cl52 C50 Cl51 112.5(3) . .

loop_
_geom_bond_atom_site_label_1
_geom_bond_atom_site_label_2
_geom_bond_distance
_geom_bond_site_symmetry_2
Ru1 C11 1.835(4) 2_656
Ru1 C11 1.835(4) .
Ru1 O1 2.0708(11) .
Ru1 N9 2.0708(11) 2_656
Ru1 O1 2.0708(11) 2_656
Ru1 P20 2.3933(4) 2_656
Ru1 P20 2.3933(4) .
Ru1 Cl10 2.4456(13) 2_656
Ru1 Cl10 2.4457(13) .
Cl10 O12 0.544(3) .
Cl10 C11 0.613(4) .
O12 C11 1.155(4) .
O1 C2 1.2804(17) .
C2 C2 1.453(3) 2_656
C2 C3 1.4632(19) .
C3 C4 1.398(2) .
C3 C8 1.412(2) .
C4 C5 1.383(2) .
C5 C6 1.394(2) .
C6 C7 1.388(2) .
C7 C8 1.405(2) .
C8 C8 1.476(3) 2_656
P20 C41 1.8118(15) .
P20 C31 1.8249(15) .
P20 C21 1.8307(14) .
C21 C22 1.395(2) .
C21 C26 1.398(2) .
C22 C23 1.392(2) .
C23 C24 1.387(2) .
C24 C25 1.384(2) .
C25 C26 1.391(2) .
C31 C32 1.390(2) .
C31 C36 1.398(2) .
C32 C33 1.392(2) .
C33 C34 1.378(3) .
C34 C35 1.375(3) .
C35 C36 1.402(3) .
C41 C42 1.382(3) .
C41 C46 1.406(2) .
C42 C43 1.398(3) .
C43 C44 1.382(4) .
C44 C45 1.378(4) .
C45 C46 1.386(3) .
C50 Cl52 1.744(5) .
C50 Cl51 1.754(5) .
